data_4123559
loop_
_publ_author_name
'Yao, Shu A.'
'Martin-Diaconescu, Vlad'
'Infante, Ivan'
'Lancaster, Kyle M.'
'G\"otz, Andreas W'
'DeBeer, Serena'
'Berry, John F.'

_publ_section_title
;
 Electronic Structure of Ni2E2 Complexes (E = S, Se, Te) and a Global
 Analysis of M2E2 Compounds: A Case for Quantized E2(n-) Oxidation Levels
 with n = 2, 3, or 4.
;
_journal_issue 15
_journal_name_full 'Journal of the American Chemical Society'
_journal_page_first 4993
_journal_page_last 5011
_journal_paper_doi 10.1021/ja511607j
_journal_volume 137
_journal_year 2015
_chemical_formula_moiety 'C34 H58 Ni2 Se2'
_chemical_formula_sum 'C34 H58 Ni2 Se2'
_chemical_formula_weight 742.14
_space_group_IT_number 15
_symmetry_cell_setting monoclinic
_symmetry_Int_Tables_number 15
_symmetry_space_group_name_Hall '-C 2yc'
_symmetry_space_group_name_H-M 'C 1 2/c 1'
_atom_sites_solution_hydrogens geom
_atom_sites_solution_primary direct
_atom_sites_solution_secondary difmap
_cell_angle_alpha 90.00
_cell_angle_beta 115.3549(12)
_cell_angle_gamma 90.00
_cell_formula_units_Z 4
_cell_length_a 18.5781(5)
_cell_length_b 17.6925(5)
_cell_length_c 11.6287(3)
_cell_measurement_temperature 100(2)
_cell_volume 3454.08(17)
_computing_cell_refinement 'SAINT Ver. 7.24A (Bruker-AXS, 2007)'
_computing_data_collection 'APEX2 Ver. 2.1-4 (Bruker-AXS, 2009)'
_computing_data_reduction 'SAINT Ver. 7.24A'
_computing_molecular_graphics SHELXTL
_computing_publication_material SHELXTL
_computing_structure_refinement 'SHELXTL, OLEX2 (Dolomanov et al., 2009)'
_computing_structure_solution 'SHELXTL (Sheldrick, 2008)'
_diffrn_ambient_temperature 100(2)
_diffrn_measured_fraction_theta_full 0.999
_diffrn_measured_fraction_theta_max 0.995
_diffrn_measurement_device_type 'Bruker SMART APEX2 area detector'
_diffrn_measurement_method '0.60\% \w and 0.6\% \f scans'
_diffrn_radiation_monochromator 'mirror optics'
_diffrn_radiation_type 'Mo K\a'
_diffrn_radiation_wavelength 0.71073
_diffrn_reflns_av_R_equivalents 0.0253
_diffrn_reflns_av_sigmaI/netI 0.0175
_diffrn_reflns_limit_h_max 28
_diffrn_reflns_limit_h_min -28
_diffrn_reflns_limit_k_max 27
_diffrn_reflns_limit_k_min -26
_diffrn_reflns_limit_l_max 18
_diffrn_reflns_limit_l_min -17
_diffrn_reflns_number 42475
_diffrn_reflns_theta_full 25.00
_diffrn_reflns_theta_max 33.57
_diffrn_reflns_theta_min 2.43
_diffrn_source 'microfocus sealed X-ray tube'
_diffrn_source_type 'Incoatec I\ms'
_exptl_absorpt_coefficient_mu 3.218
_exptl_absorpt_correction_T_max 0.8304
_exptl_absorpt_correction_T_min 0.4661
_exptl_absorpt_correction_type analytical
_exptl_absorpt_process_details
;

SADABS  (Bruker-AXS, 2007)

;
_exptl_crystal_colour black
_exptl_crystal_density_diffrn 1.427
_exptl_crystal_density_method 'not measured'
_exptl_crystal_description block
_exptl_crystal_F_000 1544
_exptl_crystal_size_max 0.28
_exptl_crystal_size_mid 0.08
_exptl_crystal_size_min 0.06
_refine_diff_density_max 1.301
_refine_diff_density_min -0.768
_refine_diff_density_rms 0.072
_refine_ls_extinction_method none
_refine_ls_goodness_of_fit_ref 0.843
_refine_ls_hydrogen_treatment constr
_refine_ls_matrix_type full
_refine_ls_number_parameters 180
_refine_ls_number_reflns 6784
_refine_ls_number_restraints 0
_refine_ls_restrained_S_all 0.843
_refine_ls_R_factor_all 0.0289
_refine_ls_R_factor_gt 0.0232
_refine_ls_shift/su_max 0.001
_refine_ls_shift/su_mean 0.000
_refine_ls_structure_factor_coef Fsqd
_refine_ls_weighting_details 'calc w=1/[\s^2^(Fo^2^)+(0.1000P)^2^+0.0000P] where P=(Fo^2^+2Fc^2^)/3'
_refine_ls_weighting_scheme calc
_refine_ls_wR_factor_gt 0.0945
_refine_ls_wR_factor_ref 0.1018
_reflns_number_gt 5960
_reflns_number_total 6784
_reflns_threshold_expression I>2\s(I)
_cod_data_source_file ja511607j_si_001.cif
_cod_data_source_block 2
_cod_depositor_comments 'Adding full bibliography for 4123556--4123563.cif.'
_cod_original_cell_volume 3454.08(16)
_cod_original_sg_symbol_Hall '-C 2yc      '
_cod_original_sg_symbol_H-M 'C 1 2/c 1   '
_cod_database_code 4123559

loop_
_symmetry_equiv_pos_as_xyz
'x, y, z'
'-x, y, -z+1/2'
'x+1/2, y+1/2, z'
'-x+1/2, y+1/2, -z+1/2'
'-x, -y, -z'
'x, -y, z-1/2'
'-x+1/2, -y+1/2, -z'
'x+1/2, -y+1/2, z-1/2'

loop_
_atom_site_label
_atom_site_type_symbol
_atom_site_fract_x
_atom_site_fract_y
_atom_site_fract_z
_atom_site_U_iso_or_equiv
_atom_site_adp_type
_atom_site_occupancy
_atom_site_symmetry_multiplicity
_atom_site_calc_flag
_atom_site_refinement_flags
Ni1 Ni 0.242326(9) 0.190901(8) 0.377757(14) 0.01124(5) Uani 1 1 d .
Se1 Se 0.163326(8) 0.252181(8) 0.450350(14) 0.02206(6) Uani 1 1 d .
C1 C 0.15641(7) 0.14658(6) 0.20673(11) 0.01156(18) Uani 1 1 d .
C2 C 0.19340(7) 0.08610(6) 0.29598(10) 0.01150(18) Uani 1 1 d .
C3 C 0.27705(7) 0.08572(6) 0.32579(11) 0.01154(18) Uani 1 1 d .
C4 C 0.29150(7) 0.14711(6) 0.25656(11) 0.01174(19) Uani 1 1 d .
C5 C 0.21724(7) 0.18260(6) 0.18283(11) 0.01261(19) Uani 1 1 d .
H5 H 0.2094 0.2239 0.1264 0.015 Uiso 1 1 calc R
C6 C 0.06951(7) 0.16799(7) 0.14761(11) 0.0142(2) Uani 1 1 d .
H6 H 0.0506 0.1671 0.2162 0.017 Uiso 1 1 calc R
C7 C 0.14824(8) 0.03369(7) 0.34546(11) 0.0139(2) Uani 1 1 d .
H7 H 0.0928 0.0541 0.3129 0.017 Uiso 1 1 calc R
C8 C 0.33623(8) 0.02724(7) 0.40875(12) 0.0145(2) Uani 1 1 d .
H8 H 0.3063 -0.0063 0.4425 0.017 Uiso 1 1 calc R
C9 C 0.36814(7) 0.16885(7) 0.24920(12) 0.0143(2) Uani 1 1 d .
H9 H 0.4137 0.1477 0.3254 0.017 Uiso 1 1 calc R
C10 C 0.05567(9) 0.24784(7) 0.09089(16) 0.0222(3) Uani 1 1 d .
H10A H 0.0891 0.2839 0.1558 0.033 Uiso 1 1 calc R
H10B H -0.0005 0.2616 0.0621 0.033 Uiso 1 1 calc R
H10C H 0.0695 0.2491 0.0185 0.033 Uiso 1 1 calc R
C11 C 0.01979(8) 0.11099(8) 0.04549(13) 0.0211(2) Uani 1 1 d .
H11A H 0.0363 0.1117 -0.0240 0.032 Uiso 1 1 calc R
H11B H -0.0367 0.1245 0.0123 0.032 Uiso 1 1 calc R
H11C H 0.0279 0.0602 0.0827 0.032 Uiso 1 1 calc R
C12 C 0.14099(9) -0.04613(7) 0.29046(14) 0.0217(3) Uani 1 1 d .
H12A H 0.1166 -0.0435 0.1973 0.033 Uiso 1 1 calc R
H12B H 0.1077 -0.0771 0.3183 0.033 Uiso 1 1 calc R
H12C H 0.1941 -0.0688 0.3206 0.033 Uiso 1 1 calc R
C13 C 0.18037(9) 0.03066(8) 0.49060(12) 0.0196(2) Uani 1 1 d .
H13A H 0.2329 0.0066 0.5266 0.029 Uiso 1 1 calc R
H13B H 0.1438 0.0014 0.5138 0.029 Uiso 1 1 calc R
H13C H 0.1849 0.0821 0.5242 0.029 Uiso 1 1 calc R
C14 C 0.36502(10) -0.02371(8) 0.32991(14) 0.0253(3) Uani 1 1 d .
H14A H 0.3189 -0.0433 0.2561 0.038 Uiso 1 1 calc R
H14B H 0.3957 -0.0660 0.3826 0.038 Uiso 1 1 calc R
H14C H 0.3988 0.0057 0.3007 0.038 Uiso 1 1 calc R
C15 C 0.40672(9) 0.05881(8) 0.52477(13) 0.0218(3) Uani 1 1 d .
H15A H 0.4380 0.0924 0.4966 0.033 Uiso 1 1 calc R
H15B H 0.4404 0.0170 0.5744 0.033 Uiso 1 1 calc R
H15C H 0.3870 0.0873 0.5778 0.033 Uiso 1 1 calc R
C16 C 0.36981(10) 0.13409(8) 0.12944(14) 0.0232(3) Uani 1 1 d .
H16A H 0.3643 0.0791 0.1315 0.035 Uiso 1 1 calc R
H16B H 0.4205 0.1464 0.1267 0.035 Uiso 1 1 calc R
H16C H 0.3257 0.1546 0.0537 0.035 Uiso 1 1 calc R
C17 C 0.37893(10) 0.25451(7) 0.24760(16) 0.0208(3) Uani 1 1 d .
H17A H 0.3364 0.2758 0.1707 0.031 Uiso 1 1 calc R
H17B H 0.4307 0.2657 0.2481 0.031 Uiso 1 1 calc R
H17C H 0.3765 0.2769 0.3230 0.031 Uiso 1 1 calc R

loop_
_atom_site_aniso_label
_atom_site_aniso_U_11
_atom_site_aniso_U_22
_atom_site_aniso_U_33
_atom_site_aniso_U_23
_atom_site_aniso_U_13
_atom_site_aniso_U_12
Ni1 0.00993(9) 0.01138(8) 0.01258(8) -0.00338(4) 0.00498(6) -0.00145(4)
Se1 0.01001(8) 0.02997(9) 0.02435(9) -0.01702(5) 0.00558(6) -0.00191(4)
C1 0.0100(5) 0.0126(4) 0.0115(4) -0.0006(3) 0.0040(4) -0.0015(3)
C2 0.0116(5) 0.0110(4) 0.0110(4) -0.0020(3) 0.0041(4) -0.0015(3)
C3 0.0120(5) 0.0111(4) 0.0121(4) -0.0007(3) 0.0057(4) -0.0004(3)
C4 0.0114(5) 0.0122(4) 0.0123(4) -0.0006(3) 0.0057(4) -0.0007(3)
C5 0.0123(5) 0.0127(4) 0.0133(5) 0.0010(3) 0.0059(4) -0.0004(4)
C6 0.0102(5) 0.0156(5) 0.0153(5) -0.0010(4) 0.0040(4) -0.0009(4)
C7 0.0142(5) 0.0150(5) 0.0134(5) 0.0001(4) 0.0066(4) -0.0029(4)
C8 0.0140(5) 0.0137(5) 0.0156(5) 0.0027(4) 0.0060(4) 0.0014(4)
C9 0.0124(5) 0.0160(5) 0.0165(5) -0.0004(4) 0.0081(4) -0.0013(4)
C10 0.0145(6) 0.0192(6) 0.0297(7) 0.0070(5) 0.0065(6) 0.0028(4)
C11 0.0142(6) 0.0229(6) 0.0207(6) -0.0059(5) 0.0022(5) -0.0016(4)
C12 0.0285(7) 0.0146(5) 0.0254(6) -0.0039(4) 0.0148(6) -0.0071(5)
C13 0.0223(6) 0.0232(6) 0.0154(5) 0.0023(4) 0.0101(5) 0.0002(5)
C14 0.0276(7) 0.0227(6) 0.0239(6) -0.0005(5) 0.0095(6) 0.0117(5)
C15 0.0187(6) 0.0209(6) 0.0189(5) 0.0034(4) 0.0014(5) 0.0003(5)
C16 0.0292(7) 0.0226(6) 0.0269(7) -0.0048(5) 0.0207(6) -0.0033(5)
C17 0.0201(7) 0.0153(5) 0.0301(7) -0.0020(4) 0.0138(6) -0.0055(4)

loop_
_atom_type_symbol
_atom_type_description
_atom_type_scat_dispersion_real
_atom_type_scat_dispersion_imag
_atom_type_scat_source
C C 0.0033 0.0016 'International Tables Vol C Tables 4.2.6.8 and 6.1.1.4'
H H 0.0000 0.0000 'International Tables Vol C Tables 4.2.6.8 and 6.1.1.4'
Ni Ni 0.3393 1.1124 'International Tables Vol C Tables 4.2.6.8 and 6.1.1.4'
Se Se -0.0929 2.2259 'International Tables Vol C Tables 4.2.6.8 and 6.1.1.4'

loop_
_geom_angle_atom_site_label_1
_geom_angle_atom_site_label_2
_geom_angle_atom_site_label_3
_geom_angle
_geom_angle_site_symmetry_1
_geom_angle_site_symmetry_3
C1 Ni1 C2 40.18(4) . .
C1 Ni1 C5 39.53(4) . .
C2 Ni1 C5 66.43(4) . .
C1 Ni1 C4 66.66(5) . .
C2 Ni1 C4 66.71(4) . .
C5 Ni1 C4 39.15(5) . .
C1 Ni1 C3 66.80(4) . .
C2 Ni1 C3 39.66(4) . .
C5 Ni1 C3 65.89(4) . .
C4 Ni1 C3 39.56(4) . .
C1 Ni1 Se1 174.20(3) . 7_556
C2 Ni1 Se1 144.66(3) . 7_556
C5 Ni1 Se1 135.42(3) . 7_556
C4 Ni1 Se1 111.03(3) . 7_556
C3 Ni1 Se1 115.15(3) . 7_556
C1 Ni1 Se1 100.45(3) . .
C2 Ni1 Se1 111.58(3) . .
C5 Ni1 Se1 123.62(3) . .
C4 Ni1 Se1 162.66(3) . .
C3 Ni1 Se1 147.74(3) . .
Se1 Ni1 Se1 80.627(7) 7_556 .
Ni1 Se1 Ni1 99.373(7) 7_556 .
C5 C1 C2 107.38(10) . .
C5 C1 C6 125.65(10) . .
C2 C1 C6 126.97(10) . .
C5 C1 Ni1 70.89(7) . .
C2 C1 Ni1 70.17(6) . .
C6 C1 Ni1 124.75(8) . .
C3 C2 C1 108.00(10) . .
C3 C2 C7 128.32(10) . .
C1 C2 C7 123.68(10) . .
C3 C2 Ni1 71.49(6) . .
C1 C2 Ni1 69.65(6) . .
C7 C2 Ni1 124.63(8) . .
C2 C3 C4 107.54(10) . .
C2 C3 C8 124.74(10) . .
C4 C3 C8 127.62(11) . .
C2 C3 Ni1 68.85(6) . .
C4 C3 Ni1 69.74(6) . .
C8 C3 Ni1 129.62(8) . .
C5 C4 C3 107.72(10) . .
C5 C4 C9 123.22(10) . .
C3 C4 C9 128.84(11) . .
C5 C4 Ni1 69.97(7) . .
C3 C4 Ni1 70.69(6) . .
C9 C4 Ni1 128.82(8) . .
C4 C5 C1 109.33(10) . .
C4 C5 Ni1 70.89(7) . .
C1 C5 Ni1 69.58(6) . .
C4 C5 H5 125.3 . .
C1 C5 H5 125.3 . .
Ni1 C5 H5 125.8 . .
C1 C6 C11 111.17(10) . .
C1 C6 C10 112.16(10) . .
C11 C6 C10 109.82(11) . .
C1 C6 H6 107.8 . .
C11 C6 H6 107.8 . .
C10 C6 H6 107.8 . .
C2 C7 C13 114.90(10) . .
C2 C7 C12 111.62(10) . .
C13 C7 C12 110.54(10) . .
C2 C7 H7 106.4 . .
C13 C7 H7 106.4 . .
C12 C7 H7 106.4 . .
C3 C8 C15 115.21(10) . .
C3 C8 C14 111.32(10) . .
C15 C8 C14 110.84(11) . .
C3 C8 H8 106.3 . .
C15 C8 H8 106.3 . .
C14 C8 H8 106.3 . .
C4 C9 C17 112.58(10) . .
C4 C9 C16 109.56(10) . .
C17 C9 C16 109.41(11) . .
C4 C9 H9 108.4 . .
C17 C9 H9 108.4 . .
C16 C9 H9 108.4 . .
C6 C10 H10A 109.5 . .
C6 C10 H10B 109.5 . .
H10A C10 H10B 109.5 . .
C6 C10 H10C 109.5 . .
H10A C10 H10C 109.5 . .
H10B C10 H10C 109.5 . .
C6 C11 H11A 109.5 . .
C6 C11 H11B 109.5 . .
H11A C11 H11B 109.5 . .
C6 C11 H11C 109.5 . .
H11A C11 H11C 109.5 . .
H11B C11 H11C 109.5 . .
C7 C12 H12A 109.5 . .
C7 C12 H12B 109.5 . .
H12A C12 H12B 109.5 . .
C7 C12 H12C 109.5 . .
H12A C12 H12C 109.5 . .
H12B C12 H12C 109.5 . .
C7 C13 H13A 109.5 . .
C7 C13 H13B 109.5 . .
H13A C13 H13B 109.5 . .
C7 C13 H13C 109.5 . .
H13A C13 H13C 109.5 . .
H13B C13 H13C 109.5 . .
C8 C14 H14A 109.5 . .
C8 C14 H14B 109.5 . .
H14A C14 H14B 109.5 . .
C8 C14 H14C 109.5 . .
H14A C14 H14C 109.5 . .
H14B C14 H14C 109.5 . .
C8 C15 H15A 109.5 . .
C8 C15 H15B 109.5 . .
H15A C15 H15B 109.5 . .
C8 C15 H15C 109.5 . .
H15A C15 H15C 109.5 . .
H15B C15 H15C 109.5 . .
C9 C16 H16A 109.5 . .
C9 C16 H16B 109.5 . .
H16A C16 H16B 109.5 . .
C9 C16 H16C 109.5 . .
H16A C16 H16C 109.5 . .
H16B C16 H16C 109.5 . .
C9 C17 H17A 109.5 . .
C9 C17 H17B 109.5 . .
H17A C17 H17B 109.5 . .
C9 C17 H17C 109.5 . .
H17A C17 H17C 109.5 . .
H17B C17 H17C 109.5 . .

loop_
_geom_bond_atom_site_label_1
_geom_bond_atom_site_label_2
_geom_bond_distance
_geom_bond_site_symmetry_2
Ni1 C1 2.0975(11) .
Ni1 C2 2.1044(11) .
Ni1 C5 2.1148(12) .
Ni1 C4 2.1269(11) .
Ni1 C3 2.1397(11) .
Ni1 Se1 2.2542(2) 7_556
Ni1 Se1 2.2590(2) .
Se1 Ni1 2.2542(2) 7_556
C1 C5 1.4245(16) .
C1 C2 1.4435(16) .
C1 C6 1.5072(17) .
C2 C3 1.4401(17) .
C2 C7 1.5192(16) .
C3 C4 1.4440(15) .
C3 C8 1.5172(16) .
C4 C5 1.4211(17) .
C4 C9 1.5124(17) .
C5 H5 0.9500 .
C6 C11 1.5300(18) .
C6 C10 1.5337(17) .
C6 H6 1.0000 .
C7 C13 1.5314(17) .
C7 C12 1.5323(18) .
C7 H7 1.0000 .
C8 C15 1.5278(19) .
C8 C14 1.5358(18) .
C8 H8 1.0000 .
C9 C17 1.5298(17) .
C9 C16 1.5348(18) .
C9 H9 1.0000 .
C10 H10A 0.9800 .
C10 H10B 0.9800 .
C10 H10C 0.9800 .
C11 H11A 0.9800 .
C11 H11B 0.9800 .
C11 H11C 0.9800 .
C12 H12A 0.9800 .
C12 H12B 0.9800 .
C12 H12C 0.9800 .
C13 H13A 0.9800 .
C13 H13B 0.9800 .
C13 H13C 0.9800 .
C14 H14A 0.9800 .
C14 H14B 0.9800 .
C14 H14C 0.9800 .
C15 H15A 0.9800 .
C15 H15B 0.9800 .
C15 H15C 0.9800 .
C16 H16A 0.9800 .
C16 H16B 0.9800 .
C16 H16C 0.9800 .
C17 H17A 0.9800 .
C17 H17B 0.9800 .
C17 H17C 0.9800 .
